data_1523671
loop_
_publ_author_name
'Ghosh, K.'
'Ramakrishnan, S.'
'Chandra, G.'

_publ_section_title
;
 Resistivity and susceptibility studies on U Pd2-x Ptx Al3 (x= 0.1, 0.2,
 0.3 and 0.5)
;
_journal_name_full 'Physical Review, Serie 3. B - Condensed Matter (18,1978-)'
_journal_page_first 8305
_journal_page_last 8307
_journal_volume 47
_journal_year 1993
_chemical_formula_sum 'Al3 Pd1.5 Pt0.5 U'
_chemical_name_systematic 'Al3 (Pd1.5 Pt0.5) U'
_space_group_IT_number 191
_symmetry_space_group_name_Hall '-P 6 2'
_symmetry_space_group_name_H-M 'P 6/m m m'
_cell_angle_alpha 90
_cell_angle_beta 90
_cell_angle_gamma 120
_cell_formula_units_Z 1
_cell_length_a 5.363
_cell_length_b 5.363
_cell_length_c 4.1655
_cell_volume 103.756
_citation_journal_id_ASTM PRBMDO
_cod_data_source_file Ghosh_PRBMDO_1993_1638.cif
_cod_data_source_block Al3Pd1.5Pt0.5U1
_cod_original_formula_sum 'Al3 Pd1.5 Pt0.5 U1'
_cod_database_code 1523671

loop_
_symmetry_equiv_pos_as_xyz
x,y,z
x-y,x,z
-y,x-y,z
-x,-y,z
-x+y,-x,z
y,-x+y,z
-y,-x,-z
x-y,-y,-z
x,x-y,-z
y,x,-z
-x+y,y,-z
-x,-x+y,-z
-x,-y,-z
-x+y,-x,-z
y,-x+y,-z
x,y,-z
x-y,x,-z
-y,x-y,-z
y,x,z
-x+y,y,z
-x,-x+y,z
-y,-x,z
x-y,-y,z
x,x-y,z

loop_
_atom_site_label
_atom_site_type_symbol
_atom_site_fract_x
_atom_site_fract_y
_atom_site_fract_z
_atom_site_occupancy
_atom_site_U_iso_or_equiv
Pt1 Pt 0.3333 0.6667 0 0.25 0.0
Pd1 Pd 0.3333 0.6667 0 0.75 0.0
U1 U 0 0 0 1 0.0
Al1 Al 0.5 0 0.5 1 0.0
